data_4343842
loop_
_publ_author_name
'Filinchuk, Ya.E.'
'Yvon, K.'

_publ_section_title
;
 Boron-induced hydrogen localization in the novel metal hydride La Ni3 B
 H(x) (x=2.5-3.0)
;
_journal_name_full 'Inorganic Chemistry'
_journal_page_first 4398
_journal_page_last 4406
_journal_volume 44
_journal_year 2005
_chemical_formula_sum 'B1.69 La Ni3'
_chemical_name_systematic 'La Ni3 B1.69'
_space_group_IT_number 74
_symmetry_space_group_name_Hall '-I 2b 2'
_symmetry_space_group_name_H-M 'I m m a'
_cell_angle_alpha 90
_cell_angle_beta 90
_cell_angle_gamma 90
_cell_formula_units_Z 4
_cell_length_a 4.97675
_cell_length_b 7.14917
_cell_length_c 8.30753
_cell_volume 295.579
_citation_journal_id_ASTM INOCAJ
_cod_data_source_file Filinchuk_INOCAJ_2005_576.cif
_cod_data_source_block B1.69La1Ni3
_cod_original_cell_volume 295.5789
_cod_original_formula_sum 'B1.69 La1 Ni3'
_cod_database_code 4343842

loop_
_symmetry_equiv_pos_as_xyz
x,y,z
-x,-y+1/2,z
x,-y,-z
-x,y+1/2,-z
-x,-y,-z
x,y-1/2,-z
-x,y,z
x,-y-1/2,z
x+1/2,y+1/2,z+1/2
-x+1/2,-y+1,z+1/2
x+1/2,-y+1/2,-z+1/2
-x+1/2,y+1,-z+1/2
-x+1/2,-y+1/2,-z+1/2
x+1/2,y,-z+1/2
-x+1/2,y+1/2,z+1/2
x+1/2,-y,z+1/2

loop_
_atom_site_label
_atom_site_type_symbol
_atom_site_fract_x
_atom_site_fract_y
_atom_site_fract_z
_atom_site_occupancy
_atom_site_U_iso_or_equiv
La1 La 0 0.25 0.56908 1 0.0
Ni1 Ni 0.25 0.07306 0.25 1 0.0
B2 B 0 0.25 0.858 0.69 0.0
B1 B 0 0.25 0.1321 1 0.0
Ni2 Ni 0 0 0 1 0.0
